data_7105833
loop_
_publ_author_name
'Michael Montag'
'Christopher Clough'
'Peter Muller'
'Christopher Cummins'

_publ_section_title
;
 Cyclophosphates as ligands for cobalt(III) in water
;
_journal_name_full Chem.Commun.
_journal_page_first 662
_journal_paper_doi 10.1039/c0cc04342g
_journal_volume 47
_journal_year 2011
_chemical_formula_sum 'C6 H23 Co Li N3 O16 P4'
_chemical_formula_weight 583.02
_chemical_name_systematic
;
?
;
_space_group_IT_number 14
_symmetry_cell_setting monoclinic
_symmetry_space_group_name_Hall '-P 2yn'
_symmetry_space_group_name_H-M 'P 1 21/n 1'
_atom_sites_solution_hydrogens geom
_atom_sites_solution_primary direct
_atom_sites_solution_secondary difmap
_audit_creation_method SHELXL-97
_cell_angle_alpha 90.00
_cell_angle_beta 114.3960(10)
_cell_angle_gamma 90.00
_cell_formula_units_Z 4
_cell_length_a 7.7646(2)
_cell_length_b 32.3379(9)
_cell_length_c 8.6387(3)
_cell_measurement_reflns_used 9797
_cell_measurement_temperature 100(2)
_cell_measurement_theta_max 68.62
_cell_measurement_theta_min 4.10
_cell_volume 1975.43(10)
_computing_cell_refinement 'SAINT 7.46A (Bruker-AXS, 2009)'
_computing_data_collection 'APEX2 v2009.9.0 (Bruker-AXS, 2009)'
_computing_data_reduction 'SAINT 7.46A (Bruker-AXS, 2009)'
_computing_molecular_graphics 'Bruker SHELXTL'
_computing_publication_material 'Bruker SHELXTL'
_computing_structure_refinement 'SHELXL-97 (Sheldrick, 2008)'
_computing_structure_solution 'SHELXS-97 (Sheldrick, 2008)'
_diffrn_ambient_temperature 100(2)
_diffrn_detector_area_resol_mean 8.3
_diffrn_measured_fraction_theta_full 0.974
_diffrn_measured_fraction_theta_max 0.974
_diffrn_measurement_device_type 'Bruker Smart APEX CCD'
_diffrn_measurement_method 'omega and phi scans'
_diffrn_radiation_monochromator graphite
_diffrn_radiation_source 'fine-focus sealed tube'
_diffrn_radiation_type CuK\a
_diffrn_radiation_wavelength 1.54178
_diffrn_reflns_av_R_equivalents 0.0360
_diffrn_reflns_av_sigmaI/netI 0.0164
_diffrn_reflns_limit_h_max 9
_diffrn_reflns_limit_h_min -9
_diffrn_reflns_limit_k_max 38
_diffrn_reflns_limit_k_min -38
_diffrn_reflns_limit_l_max 10
_diffrn_reflns_limit_l_min -9
_diffrn_reflns_number 37835
_diffrn_reflns_theta_full 67.73
_diffrn_reflns_theta_max 67.73
_diffrn_reflns_theta_min 5.79
_exptl_absorpt_coefficient_mu 10.704
_exptl_absorpt_correction_T_max 0.7395
_exptl_absorpt_correction_T_min 0.1750
_exptl_absorpt_correction_type multi-scan
_exptl_absorpt_process_details 'SADABS (Sheldrick, 2009)'
_exptl_crystal_colour pink
_exptl_crystal_density_diffrn 1.960
_exptl_crystal_density_method 'not measured'
_exptl_crystal_description plate
_exptl_crystal_F_000 1192
_exptl_crystal_size_max 0.25
_exptl_crystal_size_mid 0.20
_exptl_crystal_size_min 0.03
_refine_diff_density_max 0.317
_refine_diff_density_min -0.442
_refine_diff_density_rms 0.063
_refine_ls_extinction_method none
_refine_ls_goodness_of_fit_ref 1.105
_refine_ls_hydrogen_treatment mixed
_refine_ls_matrix_type full
_refine_ls_number_parameters 313
_refine_ls_number_reflns 3494
_refine_ls_number_restraints 17
_refine_ls_restrained_S_all 1.104
_refine_ls_R_factor_all 0.0265
_refine_ls_R_factor_gt 0.0260
_refine_ls_shift/su_max 0.001
_refine_ls_shift/su_mean 0.000
_refine_ls_structure_factor_coef Fsqd
_refine_ls_weighting_details 'calc w=1/[\s^2^(Fo^2^)+(0.0306P)^2^+2.6750P] where P=(Fo^2^+2Fc^2^)/3'
_refine_ls_weighting_scheme calc
_refine_ls_wR_factor_gt 0.0666
_refine_ls_wR_factor_ref 0.0669
_reflns_number_gt 3435
_reflns_number_total 3494
_reflns_threshold_expression >2sigma(I)
_cod_data_source_file C0CC04342G.TXT
_cod_data_source_block d09077
_cod_depositor_comments
;
The following automatic conversions were performed:
'_symmetry_cell_setting' value 'Monoclinic' changed to 'monoclinic'
according to '/home/saulius/struct/CIF-dictionaries/cif_core.dic'
dictionary named 'cif_core.dic' version 2.4.1 from 2010-06-29.

Automatic conversion script
Id: cif_fix_enum 1527 2010-12-29 10:47:43Z saulius 
;
_cod_original_cell_volume 1975.42(10)
_cod_original_sg_symbol_H-M P2(1)/n
_cod_database_code 7105833

loop_
_symmetry_equiv_pos_as_xyz
'x, y, z'
'-x+1/2, y+1/2, -z+1/2'
'-x, -y, -z'
'x-1/2, -y-1/2, z-1/2'

loop_
_atom_site_label
_atom_site_type_symbol
_atom_site_fract_x
_atom_site_fract_y
_atom_site_fract_z
_atom_site_U_iso_or_equiv
_atom_site_adp_type
_atom_site_occupancy
_atom_site_symmetry_multiplicity
_atom_site_calc_flag
_atom_site_refinement_flags
_atom_site_disorder_assembly
_atom_site_disorder_group
Co1 Co 0.31953(5) 0.164144(10) 0.23992(4) 0.00663(10) Uani 1 1 d . . .
P1 P 0.54397(7) 0.110312(16) 0.56965(7) 0.00860(12) Uani 1 1 d . . .
P2 P 0.44430(7) 0.194889(16) 0.60057(7) 0.00877(12) Uani 1 1 d . . .
P3 P 0.06036(8) 0.159082(16) 0.44411(7) 0.00885(12) Uani 1 1 d . . .
P4 P 0.17387(8) 0.072703(16) 0.51267(7) 0.01000(13) Uani 1 1 d . . .
O1 O 0.4670(2) 0.11898(4) 0.38288(19) 0.0105(3) Uani 1 1 d . . .
O2 O 0.4226(2) 0.20388(4) 0.42227(18) 0.0094(3) Uani 1 1 d . . .
O3 O 0.1004(2) 0.15531(5) 0.28905(19) 0.0107(3) Uani 1 1 d . . .
O4 O 0.5715(2) 0.15370(4) 0.66866(19) 0.0106(3) Uani 1 1 d . . .
O5 O 0.5231(2) 0.22748(5) 0.72851(19) 0.0133(3) Uani 1 1 d . . .
O6 O 0.2434(2) 0.17976(5) 0.59425(19) 0.0120(3) Uani 1 1 d . . .
O7 O -0.1108(2) 0.18032(5) 0.4341(2) 0.0144(3) Uani 1 1 d . . .
O8 O 0.0581(2) 0.11368(5) 0.5170(2) 0.0122(3) Uani 1 1 d . . .
O9 O 0.1370(2) 0.04165(5) 0.6212(2) 0.0154(3) Uani 1 1 d . . .
O10 O 0.1419(2) 0.06227(5) 0.3358(2) 0.0143(3) Uani 1 1 d . . .
O11 O 0.3883(2) 0.08850(5) 0.61761(19) 0.0127(3) Uani 1 1 d . . .
O12 O 0.7192(2) 0.08575(5) 0.6482(2) 0.0130(3) Uani 1 1 d . . .
Li1 Li 0.7896(6) 0.04712(12) 0.8405(5) 0.0166(8) Uani 1 1 d . . .
O1W O 1.0552(2) 0.04204(5) 0.8985(2) 0.0158(3) Uani 1 1 d D . .
H1WA H 1.138(3) 0.0300(8) 0.979(3) 0.019 Uiso 1 1 d D . .
H1WB H 1.078(4) 0.0408(9) 0.813(3) 0.019 Uiso 1 1 d D . .
O2W O 0.6800(2) -0.00769(5) 0.7863(2) 0.0161(3) Uani 1 1 d D . .
H2WA H 0.568(3) -0.0144(9) 0.752(3) 0.019 Uiso 1 1 d D . .
H2WB H 0.726(4) -0.0235(8) 0.736(3) 0.019 Uiso 1 1 d D . .
O3W O 0.7938(2) 0.06301(5) 1.0621(2) 0.0187(4) Uani 1 1 d D . .
H3WA H 0.733(4) 0.0546(9) 1.116(3) 0.022 Uiso 1 1 d D . .
H3WB H 0.903(3) 0.0640(9) 1.139(3) 0.022 Uiso 1 1 d D . .
O4W O 0.6927(2) 0.03480(5) 0.3359(2) 0.0184(4) Uani 1 1 d D . .
H4WA H 0.765(4) 0.0143(7) 0.370(3) 0.022 Uiso 1 1 d D . .
H4WB H 0.729(4) 0.0495(8) 0.423(3) 0.022 Uiso 1 1 d D . .
N1 N 0.1794(3) 0.20664(5) 0.0840(2) 0.0097(4) Uani 1 1 d D . .
H1 H 0.140(4) 0.2247(7) 0.140(3) 0.012 Uiso 1 1 d D . .
C1 C 0.0092(3) 0.18611(7) -0.0476(3) 0.0141(5) Uani 1 1 d . . .
H1A H -0.0526 0.2047 -0.1463 0.017 Uiso 1 1 calc R . .
H1B H -0.0833 0.1793 0.0002 0.017 Uiso 1 1 calc R . .
C2 C 0.0770(3) 0.14704(7) -0.1016(3) 0.0146(5) Uani 1 1 d . . .
H2A H -0.0309 0.1282 -0.1596 0.018 Uiso 1 1 calc R . .
H2B H 0.1340 0.1539 -0.1820 0.018 Uiso 1 1 calc R . .
N2 N 0.2211(3) 0.12642(5) 0.0532(2) 0.0098(4) Uani 1 1 d D . .
H2 H 0.168(3) 0.1053(7) 0.086(3) 0.012 Uiso 1 1 d D . .
C3 C 0.3872(3) 0.10967(7) 0.0277(3) 0.0140(5) Uani 1 1 d . . .
H3A H 0.3444 0.0957 -0.0841 0.017 Uiso 1 1 calc R . .
H3B H 0.4564 0.0893 0.1176 0.017 Uiso 1 1 calc R . .
C4 C 0.5140(3) 0.14590(7) 0.0356(3) 0.0141(5) Uani 1 1 d . . .
H4A H 0.6427 0.1358 0.0587 0.017 Uiso 1 1 calc R . .
H4B H 0.4640 0.1606 -0.0749 0.017 Uiso 1 1 calc R . .
N3 N 0.5218(3) 0.17490(5) 0.1738(2) 0.0091(4) Uani 1 1 d D . .
H3 H 0.626(3) 0.1716(8) 0.270(3) 0.011 Uiso 1 1 d D . .
C5 C 0.5054(3) 0.21923(7) 0.1211(3) 0.0132(5) Uani 1 1 d . . .
H5A H 0.5837 0.2246 0.0574 0.016 Uiso 1 1 calc R . .
H5B H 0.5503 0.2373 0.2226 0.016 Uiso 1 1 calc R . .
C6 C 0.2998(3) 0.22810(7) 0.0101(3) 0.0134(5) Uani 1 1 d . . .
H6A H 0.2765 0.2583 0.0048 0.016 Uiso 1 1 calc R . .
H6B H 0.2675 0.2180 -0.1068 0.016 Uiso 1 1 calc R . .

loop_
_atom_site_aniso_label
_atom_site_aniso_U_11
_atom_site_aniso_U_22
_atom_site_aniso_U_33
_atom_site_aniso_U_23
_atom_site_aniso_U_13
_atom_site_aniso_U_12
Co1 0.00917(18) 0.00552(17) 0.00564(19) 0.00018(12) 0.00350(14) 0.00017(12)
P1 0.0099(3) 0.0077(2) 0.0083(3) 0.00103(18) 0.0038(2) 0.00041(19)
P2 0.0112(3) 0.0079(2) 0.0076(3) -0.00052(19) 0.0042(2) -0.00083(19)
P3 0.0099(3) 0.0080(2) 0.0093(3) -0.00017(19) 0.0046(2) 0.00026(19)
P4 0.0119(3) 0.0082(3) 0.0109(3) -0.00035(19) 0.0058(2) -0.00080(19)
O1 0.0140(7) 0.0072(7) 0.0106(8) 0.0009(6) 0.0055(6) 0.0011(6)
O2 0.0126(7) 0.0081(7) 0.0081(8) -0.0007(5) 0.0049(6) -0.0009(6)
O3 0.0114(7) 0.0111(7) 0.0102(8) -0.0005(6) 0.0050(6) -0.0015(6)
O4 0.0130(7) 0.0097(7) 0.0074(8) 0.0004(6) 0.0025(6) 0.0010(6)
O5 0.0173(8) 0.0113(7) 0.0110(8) -0.0023(6) 0.0057(6) -0.0031(6)
O6 0.0134(8) 0.0142(8) 0.0096(8) -0.0018(6) 0.0060(6) -0.0018(6)
O7 0.0145(8) 0.0131(8) 0.0167(9) -0.0017(6) 0.0075(7) 0.0011(6)
O8 0.0156(8) 0.0096(7) 0.0150(8) 0.0006(6) 0.0098(6) 0.0007(6)
O9 0.0196(8) 0.0114(8) 0.0188(9) 0.0023(6) 0.0115(7) -0.0004(6)
O10 0.0147(8) 0.0138(8) 0.0149(9) -0.0036(6) 0.0065(6) -0.0013(6)
O11 0.0149(8) 0.0146(8) 0.0095(8) 0.0013(6) 0.0058(6) -0.0023(6)
O12 0.0138(8) 0.0121(7) 0.0124(8) 0.0031(6) 0.0048(6) 0.0027(6)
Li1 0.019(2) 0.0125(18) 0.019(2) 0.0009(15) 0.0078(16) 0.0008(15)
O1W 0.0173(8) 0.0169(8) 0.0128(9) 0.0038(6) 0.0060(7) 0.0028(6)
O2W 0.0158(8) 0.0135(8) 0.0196(9) -0.0029(6) 0.0081(7) 0.0000(6)
O3W 0.0165(9) 0.0245(9) 0.0155(9) -0.0007(7) 0.0072(7) 0.0005(7)
O4W 0.0186(9) 0.0149(8) 0.0216(10) -0.0004(7) 0.0082(7) 0.0024(7)
N1 0.0136(9) 0.0076(8) 0.0083(10) 0.0002(7) 0.0048(7) 0.0006(7)
C1 0.0135(11) 0.0151(11) 0.0096(12) 0.0010(8) 0.0007(9) 0.0004(9)
C2 0.0160(11) 0.0130(11) 0.0102(12) -0.0004(8) 0.0008(9) -0.0011(9)
N2 0.0128(9) 0.0077(8) 0.0093(10) -0.0002(7) 0.0049(7) -0.0011(7)
C3 0.0168(11) 0.0133(11) 0.0141(12) -0.0035(8) 0.0085(9) 0.0013(9)
C4 0.0181(11) 0.0150(11) 0.0131(12) -0.0029(9) 0.0102(9) 0.0002(9)
N3 0.0104(9) 0.0094(9) 0.0075(10) 0.0000(7) 0.0035(7) -0.0004(7)
C5 0.0167(11) 0.0097(10) 0.0143(12) 0.0014(8) 0.0074(9) -0.0023(8)
C6 0.0177(11) 0.0091(10) 0.0150(12) 0.0040(8) 0.0082(9) 0.0000(8)

loop_
_atom_type_symbol
_atom_type_description
_atom_type_scat_dispersion_real
_atom_type_scat_dispersion_imag
_atom_type_scat_source
C C 0.0181 0.0091 'International Tables Vol C Tables 4.2.6.8 and 6.1.1.4'
H H 0.0000 0.0000 'International Tables Vol C Tables 4.2.6.8 and 6.1.1.4'
Li Li 0.0008 0.0003 'International Tables Vol C Tables 4.2.6.8 and 6.1.1.4'
N N 0.0311 0.0180 'International Tables Vol C Tables 4.2.6.8 and 6.1.1.4'
O O 0.0492 0.0322 'International Tables Vol C Tables 4.2.6.8 and 6.1.1.4'
P P 0.2955 0.4335 'International Tables Vol C Tables 4.2.6.8 and 6.1.1.4'
Co Co -2.3653 3.6143 'International Tables Vol C Tables 4.2.6.8 and 6.1.1.4'

loop_
_geom_angle_atom_site_label_1
_geom_angle_atom_site_label_2
_geom_angle_atom_site_label_3
_geom_angle
_geom_angle_site_symmetry_1
_geom_angle_site_symmetry_3
_geom_angle_publ_flag
N2 Co1 N3 87.45(8) . . ?
N2 Co1 N1 87.23(8) . . ?
N3 Co1 N1 87.58(8) . . ?
N2 Co1 O2 177.39(7) . . ?
N3 Co1 O2 90.45(7) . . ?
N1 Co1 O2 91.14(7) . . ?
N2 Co1 O3 90.55(7) . . ?
N3 Co1 O3 175.20(7) . . ?
N1 Co1 O3 87.97(7) . . ?
O2 Co1 O3 91.43(6) . . ?
N2 Co1 O1 88.96(7) . . ?
N3 Co1 O1 89.16(7) . . ?
N1 Co1 O1 175.09(7) . . ?
O2 Co1 O1 92.56(6) . . ?
O3 Co1 O1 95.16(6) . . ?
O12 P1 O1 118.54(9) . . ?
O12 P1 O11 107.22(9) . . ?
O1 P1 O11 110.77(8) . . ?
O12 P1 O4 109.24(9) . . ?
O1 P1 O4 108.39(8) . . ?
O11 P1 O4 101.31(8) . . ?
O12 P1 Li1 30.14(10) . . ?
O1 P1 Li1 141.65(10) . . ?
O11 P1 Li1 78.94(9) . . ?
O4 P1 Li1 105.56(9) . . ?
O5 P2 O2 117.88(9) . . ?
O5 P2 O6 109.89(9) . . ?
O2 P2 O6 108.99(8) . . ?
O5 P2 O4 108.42(9) . . ?
O2 P2 O4 108.92(8) . . ?
O6 P2 O4 101.49(8) . . ?
O7 P3 O3 120.18(9) . . ?
O7 P3 O8 107.19(9) . . ?
O3 P3 O8 108.48(8) . . ?
O7 P3 O6 109.14(9) . . ?
O3 P3 O6 108.14(8) . . ?
O8 P3 O6 102.23(8) . . ?
O9 P4 O10 120.31(9) . . ?
O9 P4 O8 106.71(9) . . ?
O10 P4 O8 110.74(9) . . ?
O9 P4 O11 106.45(9) . . ?
O10 P4 O11 110.21(9) . . ?
O8 P4 O11 100.52(8) . . ?
P1 O1 Co1 133.73(9) . . ?
P2 O2 Co1 122.61(9) . . ?
P3 O3 Co1 135.11(10) . . ?
P1 O4 P2 126.65(10) . . ?
P2 O6 P3 131.91(10) . . ?
P3 O8 P4 130.44(10) . . ?
P1 O11 P4 135.26(10) . . ?
P1 O12 Li1 127.72(15) . . ?
O1W Li1 O2W 107.6(2) . . ?
O1W Li1 O12 99.73(19) . . ?
O2W Li1 O12 115.9(2) . . ?
O1W Li1 O3W 100.6(2) . . ?
O2W Li1 O3W 107.6(2) . . ?
O12 Li1 O3W 122.8(2) . . ?
O1W Li1 P1 120.93(17) . . ?
O2W Li1 P1 110.44(17) . . ?
O12 Li1 P1 22.14(7) . . ?
O3W Li1 P1 108.65(16) . . ?
Li1 O1W H1WA 130(2) . . ?
Li1 O1W H1WB 112(2) . . ?
H1WA O1W H1WB 110(3) . . ?
Li1 O2W H2WA 128(2) . . ?
Li1 O2W H2WB 116.2(19) . . ?
H2WA O2W H2WB 105(2) . . ?
Li1 O3W H3WA 132(2) . . ?
Li1 O3W H3WB 113(2) . . ?
H3WA O3W H3WB 101(3) . . ?
H4WA O4W H4WB 102(2) . . ?
C1 N1 C6 113.03(17) . . ?
C1 N1 Co1 106.43(13) . . ?
C6 N1 Co1 110.95(13) . . ?
C1 N1 H1 108.1(17) . . ?
C6 N1 H1 109.9(17) . . ?
Co1 N1 H1 108.3(17) . . ?
N1 C1 C2 107.07(18) . . ?
N1 C1 H1A 110.3 . . ?
C2 C1 H1A 110.3 . . ?
N1 C1 H1B 110.3 . . ?
C2 C1 H1B 110.3 . . ?
H1A C1 H1B 108.6 . . ?
N2 C2 C1 108.79(18) . . ?
N2 C2 H2A 109.9 . . ?
C1 C2 H2A 109.9 . . ?
N2 C2 H2B 109.9 . . ?
C1 C2 H2B 109.9 . . ?
H2A C2 H2B 108.3 . . ?
C3 N2 C2 113.57(17) . . ?
C3 N2 Co1 106.68(13) . . ?
C2 N2 Co1 111.09(13) . . ?
C3 N2 H2 108.0(17) . . ?
C2 N2 H2 110.2(17) . . ?
Co1 N2 H2 106.9(17) . . ?
N2 C3 C4 107.29(17) . . ?
N2 C3 H3A 110.3 . . ?
C4 C3 H3A 110.3 . . ?
N2 C3 H3B 110.3 . . ?
C4 C3 H3B 110.3 . . ?
H3A C3 H3B 108.5 . . ?
N3 C4 C3 109.36(17) . . ?
N3 C4 H4A 109.8 . . ?
C3 C4 H4A 109.8 . . ?
N3 C4 H4B 109.8 . . ?
C3 C4 H4B 109.8 . . ?
H4A C4 H4B 108.3 . . ?
C5 N3 C4 112.79(17) . . ?
C5 N3 Co1 106.75(13) . . ?
C4 N3 Co1 110.86(13) . . ?
C5 N3 H3 109.0(17) . . ?
C4 N3 H3 112.7(17) . . ?
Co1 N3 H3 104.1(17) . . ?
N3 C5 C6 108.08(17) . . ?
N3 C5 H5A 110.1 . . ?
C6 C5 H5A 110.1 . . ?
N3 C5 H5B 110.1 . . ?
C6 C5 H5B 110.1 . . ?
H5A C5 H5B 108.4 . . ?
N1 C6 C5 108.76(18) . . ?
N1 C6 H6A 109.9 . . ?
C5 C6 H6A 109.9 . . ?
N1 C6 H6B 109.9 . . ?
C5 C6 H6B 109.9 . . ?
H6A C6 H6B 108.3 . . ?

loop_
_geom_bond_atom_site_label_1
_geom_bond_atom_site_label_2
_geom_bond_distance
_geom_bond_site_symmetry_2
_geom_bond_publ_flag
Co1 N2 1.9117(18) . ?
Co1 N3 1.9119(18) . ?
Co1 N1 1.9170(18) . ?
Co1 O2 1.9317(15) . ?
Co1 O3 1.9373(15) . ?
Co1 O1 1.9498(15) . ?
P1 O12 1.4761(16) . ?
P1 O1 1.4975(16) . ?
P1 O11 1.5949(15) . ?
P1 O4 1.6107(15) . ?
P1 Li1 3.098(4) . ?
P2 O5 1.4657(15) . ?
P2 O2 1.5070(15) . ?
P2 O6 1.6140(15) . ?
P2 O4 1.6176(15) . ?
P3 O7 1.4668(16) . ?
P3 O3 1.5000(16) . ?
P3 O8 1.6005(15) . ?
P3 O6 1.6207(16) . ?
P4 O9 1.4801(16) . ?
P4 O10 1.4822(17) . ?
P4 O8 1.6104(15) . ?
P4 O11 1.6150(16) . ?
O12 Li1 1.967(4) . ?
Li1 O1W 1.918(4) . ?
Li1 O2W 1.938(4) . ?
Li1 O3W 1.969(4) . ?
O1W H1WA 0.822(17) . ?
O1W H1WB 0.825(17) . ?
O2W H2WA 0.823(17) . ?
O2W H2WB 0.842(17) . ?
O3W H3WA 0.837(17) . ?
O3W H3WB 0.835(17) . ?
O4W H4WA 0.839(17) . ?
O4W H4WB 0.832(17) . ?
N1 C1 1.496(3) . ?
N1 C6 1.503(3) . ?
N1 H1 0.887(17) . ?
C1 C2 1.515(3) . ?
C1 H1A 0.9900 . ?
C1 H1B 0.9900 . ?
C2 N2 1.500(3) . ?
C2 H2A 0.9900 . ?
C2 H2B 0.9900 . ?
N2 C3 1.497(3) . ?
N2 H2 0.904(17) . ?
C3 C4 1.514(3) . ?
C3 H3A 0.9900 . ?
C3 H3B 0.9900 . ?
C4 N3 1.500(3) . ?
C4 H4A 0.9900 . ?
C4 H4B 0.9900 . ?
N3 C5 1.494(3) . ?
N3 H3 0.894(17) . ?
C5 C6 1.512(3) . ?
C5 H5A 0.9900 . ?
C5 H5B 0.9900 . ?
C6 H6A 0.9900 . ?
C6 H6B 0.9900 . ?

loop_
_geom_hbond_atom_site_label_D
_geom_hbond_atom_site_label_H
_geom_hbond_atom_site_label_A
_geom_hbond_distance_DH
_geom_hbond_distance_HA
_geom_hbond_distance_DA
_geom_hbond_angle_DHA
_geom_hbond_site_symmetry_A
O1W H1WA O2W 0.822(17) 2.067(18) 2.872(2) 166(3) 3_757
O1W H1WB O9 0.825(17) 1.897(17) 2.721(2) 176(3) 1_655
O2W H2WA O4W 0.823(17) 1.960(18) 2.781(2) 175(3) 3_656
O2W H2WB O10 0.842(17) 1.878(18) 2.710(2) 170(3) 3_656
O3W H3WA O4W 0.837(17) 2.15(2) 2.929(2) 156(3) 1_556
O3W H3WB O10 0.835(17) 1.930(18) 2.760(2) 173(3) 1_656
O4W H4WA O9 0.839(17) 1.953(18) 2.755(2) 160(3) 3_656
O4W H4WB O12 0.832(17) 2.300(19) 3.095(2) 160(3) .
N1 H1 O5 0.887(17) 2.093(18) 2.970(2) 170(2) 4_565
N2 H2 O1W 0.904(17) 2.53(2) 3.077(2) 119(2) 1_454
N2 H2 O10 0.904(17) 2.64(2) 3.447(2) 149(2) .
N3 H3 O7 0.894(17) 1.968(19) 2.815(2) 158(2) 1_655
